data_4074202
loop_
_publ_author_name
'Shaikh, Nadim S.'
'Parkin, Sean'
'Lehmler, Hans-Joachim'

_publ_section_title
;
 The Ullmann Coupling Reaction:&#x00A0; A New Approach to
 Tetraarylstannanes
;
_journal_issue 17
_journal_name_full Organometallics
_journal_page_first 4207
_journal_paper_doi 10.1021/om060456a
_journal_volume 25
_journal_year 2006
_chemical_formula_moiety 'C32 H28 O8 Sn'
_chemical_formula_sum 'C32 H28 O8 Sn'
_chemical_formula_weight 659.23
_chemical_name_systematic
; 
Tetrakis-(4-methylcarboxylate-phenyl)stannane
;
_space_group_IT_number 88
_symmetry_cell_setting tetragonal
_symmetry_space_group_name_Hall '-I 4ad'
_symmetry_space_group_name_H-M 'I 41/a :2'
_atom_sites_solution_hydrogens geom
_atom_sites_solution_primary direct
_atom_sites_solution_secondary difmap
_audit_creation_method SHELXL-97
_cell_angle_alpha 90.00
_cell_angle_beta 90.00
_cell_angle_gamma 90.00
_cell_formula_units_Z 4
_cell_length_a 8.5731(1)
_cell_length_b 8.5731(1)
_cell_length_c 39.7548(7)
_cell_measurement_reflns_used 17206
_cell_measurement_temperature 90.0(2)
_cell_measurement_theta_max 27.48
_cell_measurement_theta_min 1.00
_cell_volume 2921.90(7)
_computing_cell_refinement 'SCALEPACK (Otwinowski & Minor, 1997)'
_computing_data_collection 'COLLECT (Nonius, 1998)'
_computing_data_reduction 'DENZO-SMN (Otwinowski & Minor, 1997)'
_computing_molecular_graphics 'XP in SHELXTL (Sheldrick, 1994)'
_computing_publication_material
; 
SHELX97-2 (Sheldrick, 1997) and local procedures 
;
_computing_structure_refinement 'SHELXL-97 (Sheldrick, 1997)'
_computing_structure_solution 'SHELXS-97 (Sheldrick, 1990)'
_diffrn_ambient_temperature 90.0(2)
_diffrn_detector_area_resol_mean 18
_diffrn_measured_fraction_theta_full 1.000
_diffrn_measured_fraction_theta_max 1.000
_diffrn_measurement_device_type 'Nonius KappaCCD diffractometer'
_diffrn_measurement_method '\w scans at fixed \c = 55\%'
_diffrn_radiation_monochromator graphite
_diffrn_radiation_source 'fine-focus sealed tube'
_diffrn_radiation_type MoK\a
_diffrn_radiation_wavelength 0.71073
_diffrn_reflns_av_R_equivalents 0.0397
_diffrn_reflns_av_sigmaI/netI 0.0242
_diffrn_reflns_limit_h_max 9
_diffrn_reflns_limit_h_min -11
_diffrn_reflns_limit_k_max 11
_diffrn_reflns_limit_k_min -9
_diffrn_reflns_limit_l_max 51
_diffrn_reflns_limit_l_min -51
_diffrn_reflns_number 13424
_diffrn_reflns_theta_full 27.47
_diffrn_reflns_theta_max 27.47
_diffrn_reflns_theta_min 2.05
_exptl_absorpt_coefficient_mu 0.925
_exptl_absorpt_correction_T_max 0.9728
_exptl_absorpt_correction_T_min 0.7689
_exptl_absorpt_correction_type multi-scan
_exptl_absorpt_process_details 'SADABS (Sheldrick, 1996)'
_exptl_crystal_colour colourless
_exptl_crystal_density_diffrn 1.499
_exptl_crystal_density_method 'not measured'
_exptl_crystal_description plate
_exptl_crystal_F_000 1336
_exptl_crystal_size_max 0.30
_exptl_crystal_size_mid 0.27
_exptl_crystal_size_min 0.03
_refine_diff_density_max 1.167
_refine_diff_density_min -.335
_refine_diff_density_rms .071
_refine_ls_extinction_method none
_refine_ls_goodness_of_fit_ref 1.098
_refine_ls_hydrogen_treatment constr
_refine_ls_matrix_type full
_refine_ls_number_parameters 94
_refine_ls_number_reflns 1675
_refine_ls_number_restraints 0
_refine_ls_restrained_S_all 1.098
_refine_ls_R_factor_all 0.0319
_refine_ls_R_factor_gt 0.0245
_refine_ls_shift/su_max 0.000
_refine_ls_shift/su_mean 0.000
_refine_ls_structure_factor_coef Fsqd
_refine_ls_weighting_details 'calc w=1/[\s^2^(Fo^2^)+(0.0140P)^2^+7.1904P] where P=(Fo^2^+2Fc^2^)/3'
_refine_ls_weighting_scheme calc
_refine_ls_wR_factor_gt 0.0517
_refine_ls_wR_factor_ref 0.0551
_reflns_number_gt 1463
_reflns_number_total 1675
_reflns_threshold_expression >2\s(I)
_cod_data_source_file om060456asi20060524_105305.cif
_cod_data_source_block k06012
_cod_original_sg_symbol_H-M 'I 41/a'
_cod_database_code 4074202

loop_
_symmetry_equiv_pos_as_xyz
'x, y, z'
'-x, -y+1/2, z'
'-y+3/4, x+1/4, z+1/4'
'y+1/4, -x+1/4, z+1/4'
'x+1/2, y+1/2, z+1/2'
'-x+1/2, -y+1, z+1/2'
'-y+5/4, x+3/4, z+3/4'
'y+3/4, -x+3/4, z+3/4'
'-x, -y, -z'
'x, y-1/2, -z'
'y-3/4, -x-1/4, -z-1/4'
'-y-1/4, x-1/4, -z-1/4'
'-x+1/2, -y+1/2, -z+1/2'
'x+1/2, y, -z+1/2'
'y-1/4, -x+1/4, -z+1/4'
'-y+1/4, x+1/4, -z+1/4'

loop_
_atom_site_label
_atom_site_type_symbol
_atom_site_fract_x
_atom_site_fract_y
_atom_site_fract_z
_atom_site_U_iso_or_equiv
_atom_site_adp_type
_atom_site_occupancy
_atom_site_symmetry_multiplicity
_atom_site_calc_flag
_atom_site_refinement_flags
Sn1 Sn 1.0000 0.2500 0.1250 0.01235(8) Uani 1 4 d S
O1 O 0.7261(2) -0.34022(19) 0.01095(4) 0.0298(4) Uani 1 1 d .
O2 O 0.63122(19) -0.41721(17) 0.06095(4) 0.0254(4) Uani 1 1 d .
C1 C 0.9073(2) 0.0656(2) 0.09494(5) 0.0147(4) Uani 1 1 d .
C2 C 0.9453(2) 0.0384(2) 0.06124(5) 0.0174(4) Uani 1 1 d .
H2 H 1.0164 0.1058 0.0501 0.021 Uiso 1 1 calc R
C3 C 0.8802(2) -0.0862(2) 0.04387(5) 0.0186(4) Uani 1 1 d .
H3 H 0.9057 -0.1022 0.0209 0.022 Uiso 1 1 calc R
C4 C 0.7782(2) -0.1872(2) 0.05997(5) 0.0164(4) Uani 1 1 d .
C5 C 0.7401(3) -0.1620(2) 0.09368(5) 0.0212(4) Uani 1 1 d .
H5 H 0.6710 -0.2312 0.1049 0.025 Uiso 1 1 calc R
C6 C 0.8032(3) -0.0360(2) 0.11063(5) 0.0211(4) Uani 1 1 d .
H6 H 0.7750 -0.0183 0.1334 0.025 Uiso 1 1 calc R
C7 C 0.7113(2) -0.3205(2) 0.04085(5) 0.0195(4) Uani 1 1 d .
C8 C 0.5607(3) -0.5522(3) 0.04514(6) 0.0336(6) Uani 1 1 d .
H8A H 0.4810 -0.5179 0.0291 0.050 Uiso 1 1 calc R
H8B H 0.5124 -0.6181 0.0624 0.050 Uiso 1 1 calc R
H8C H 0.6411 -0.6119 0.0332 0.050 Uiso 1 1 calc R

loop_
_atom_site_aniso_label
_atom_site_aniso_U_11
_atom_site_aniso_U_22
_atom_site_aniso_U_33
_atom_site_aniso_U_23
_atom_site_aniso_U_13
_atom_site_aniso_U_12
Sn1 0.01235(10) 0.01235(10) 0.01235(13) 0.000 0.000 0.000
O1 0.0432(10) 0.0258(8) 0.0202(8) -0.0064(7) -0.0028(7) -0.0074(7)
O2 0.0367(9) 0.0166(7) 0.0229(8) -0.0025(6) -0.0037(7) -0.0108(6)
C1 0.0155(9) 0.0133(9) 0.0155(9) -0.0018(7) -0.0030(8) 0.0013(7)
C2 0.0193(10) 0.0172(10) 0.0157(9) 0.0009(8) 0.0023(8) -0.0014(8)
C3 0.0248(11) 0.0176(10) 0.0134(9) -0.0014(8) 0.0004(8) 0.0013(8)
C4 0.0183(10) 0.0133(9) 0.0177(10) -0.0016(8) -0.0041(8) 0.0016(8)
C5 0.0241(11) 0.0196(10) 0.0199(10) -0.0012(9) 0.0042(9) -0.0056(8)
C6 0.0266(11) 0.0218(11) 0.0150(10) -0.0035(8) 0.0042(9) -0.0061(9)
C7 0.0217(11) 0.0153(10) 0.0216(11) -0.0004(8) -0.0046(8) 0.0010(8)
C8 0.0458(15) 0.0202(12) 0.0349(13) -0.0068(10) -0.0027(12) -0.0136(10)

loop_
_atom_type_symbol
_atom_type_description
_atom_type_scat_dispersion_real
_atom_type_scat_dispersion_imag
_atom_type_scat_source
C C .0033 .0016 'International Tables Vol C Tables 4.2.6.8 and 6.1.1.4'
H H .0000 .0000 'International Tables Vol C Tables 4.2.6.8 and 6.1.1.4'
O O .0106 .0060 'International Tables Vol C Tables 4.2.6.8 and 6.1.1.4'
Sn Sn -.6537 1.4246 'International Tables Vol C Tables 4.2.6.8 and 6.1.1.4'

loop_
_geom_angle_atom_site_label_1
_geom_angle_atom_site_label_2
_geom_angle_atom_site_label_3
_geom_angle
_geom_angle_site_symmetry_1
_geom_angle_site_symmetry_3
C1 Sn1 C1 111.93(10) 2_755 .
C1 Sn1 C1 108.26(5) 2_755 16_645
C1 Sn1 C1 108.26(5) . 16_645
C1 Sn1 C1 108.26(5) 2_755 15_665
C1 Sn1 C1 108.26(5) . 15_665
C1 Sn1 C1 111.93(10) 16_645 15_665
C7 O2 C8 116.68(17) . .
C6 C1 C2 118.24(18) . .
C6 C1 Sn1 116.77(14) . .
C2 C1 Sn1 124.98(14) . .
C3 C2 C1 120.77(18) . .
C3 C2 H2 119.6 . .
C1 C2 H2 119.6 . .
C4 C3 C2 120.26(18) . .
C4 C3 H3 119.9 . .
C2 C3 H3 119.9 . .
C3 C4 C5 119.56(18) . .
C3 C4 C7 119.16(18) . .
C5 C4 C7 121.28(18) . .
C6 C5 C4 119.79(19) . .
C6 C5 H5 120.1 . .
C4 C5 H5 120.1 . .
C5 C6 C1 121.36(18) . .
C5 C6 H6 119.3 . .
C1 C6 H6 119.3 . .
O1 C7 O2 123.66(19) . .
O1 C7 C4 124.74(19) . .
O2 C7 C4 111.60(17) . .
O2 C8 H8A 109.5 . .
O2 C8 H8B 109.5 . .
H8A C8 H8B 109.5 . .
O2 C8 H8C 109.5 . .
H8A C8 H8C 109.5 . .
H8B C8 H8C 109.5 . .

loop_
_geom_bond_atom_site_label_1
_geom_bond_atom_site_label_2
_geom_bond_distance
_geom_bond_site_symmetry_2
Sn1 C1 2.1351(19) 2_755
Sn1 C1 2.1351(19) .
Sn1 C1 2.1352(19) 16_645
Sn1 C1 2.1352(19) 15_665
O1 C7 1.207(3) .
O2 C7 1.340(3) .
O2 C8 1.449(2) .
C1 C6 1.394(3) .
C1 C2 1.398(3) .
C2 C3 1.388(3) .
C2 H2 0.9500 .
C3 C4 1.388(3) .
C3 H3 0.9500 .
C4 C5 1.397(3) .
C4 C7 1.487(3) .
C5 C6 1.383(3) .
C5 H5 0.9500 .
C6 H6 0.9500 .
C8 H8A 0.9800 .
C8 H8B 0.9800 .
C8 H8C 0.9800 .

loop_
_geom_torsion_atom_site_label_1
_geom_torsion_atom_site_label_2
_geom_torsion_atom_site_label_3
_geom_torsion_atom_site_label_4
_geom_torsion
_geom_torsion_site_symmetry_1
C1 Sn1 C1 C6 -160.95(18) 2_755
C1 Sn1 C1 C6 79.81(19) 16_645
C1 Sn1 C1 C6 -41.72(18) 15_665
C1 Sn1 C1 C2 20.21(14) 2_755
C1 Sn1 C1 C2 -99.03(14) 16_645
C1 Sn1 C1 C2 139.44(15) 15_665
C6 C1 C2 C3 0.3(3) .
Sn1 C1 C2 C3 179.17(15) .
C1 C2 C3 C4 -1.1(3) .
C2 C3 C4 C5 0.6(3) .
C2 C3 C4 C7 -179.44(18) .
C3 C4 C5 C6 0.6(3) .
C7 C4 C5 C6 -179.4(2) .
C4 C5 C6 C1 -1.3(3) .
C2 C1 C6 C5 0.9(3) .
Sn1 C1 C6 C5 -178.05(17) .
C8 O2 C7 O1 0.3(3) .
C8 O2 C7 C4 -179.84(18) .
C3 C4 C7 O1 -7.9(3) .
C5 C4 C7 O1 172.0(2) .
C3 C4 C7 O2 172.25(18) .
C5 C4 C7 O2 -7.8(3) .
